data_4507589
loop_
_publ_author_name
'Bhardwaj, Rajni M.'
'Price, Louise S.'
'Price, Sarah L.'
'Reutzel-Edens, Susan M.'
'Miller, Gary J.'
'Oswald, Iain D. H.'
'Johnston, Blair F.'
'Florence, Alastair J.'

_publ_section_title
;
 Exploring the Experimental and Computed Crystal Energy Landscape of
 Olanzapine
;
_journal_issue 4
_journal_name_full 'Crystal Growth &amp; Design'
_journal_page_first 1602
_journal_paper_doi 10.1021/cg301826s
_journal_volume 13
_journal_year 2013
_chemical_formula_moiety 'C17 H20 N4 S1, 2(C2 F3 O1 H3)'
_chemical_formula_sum 'C21 H26 F6 N4 O2 S'
_chemical_formula_weight 512.52
_chemical_name_common 'olanzapine 2,2,2-trifluoroethanol'
_chemical_name_systematic
;
 ?
;
_space_group_IT_number 14
_symmetry_cell_setting monoclinic
_symmetry_space_group_name_Hall '-P 2ybc'
_symmetry_space_group_name_H-M 'P 1 21/c 1'
_atom_sites_solution_hydrogens geom
_atom_sites_solution_primary direct
_atom_sites_solution_secondary difmap
_audit_creation_method SHELXL-97
_cell_angle_alpha 90.00
_cell_angle_beta 94.782(2)
_cell_angle_gamma 90.00
_cell_formula_units_Z 4
_cell_length_a 12.7244(9)
_cell_length_b 11.7538(8)
_cell_length_c 16.0067(11)
_cell_measurement_reflns_used 5124
_cell_measurement_temperature 123(2)
_cell_measurement_theta_max 26.07
_cell_measurement_theta_min 2.62
_cell_volume 2385.6(3)
_computing_cell_refinement 'Bruker SAINT'
_computing_data_collection 'Bruker APEX2'
_computing_data_reduction 'Bruker SAINT'
_computing_molecular_graphics 'Bruker SHELXTL'
_computing_publication_material 'Bruker SHELXTL'
_computing_structure_refinement 'SHELXL-97 (Sheldrick, 2008)'
_computing_structure_solution 'SHELXS-97 (Sheldrick, 2008)'
_diffrn_ambient_temperature 123(2)
_diffrn_measured_fraction_theta_full 0.999
_diffrn_measured_fraction_theta_max 0.999
_diffrn_measurement_device_type 'Bruker APEX-II CCD'
_diffrn_measurement_method '\f and \w scans'
_diffrn_radiation_monochromator graphite
_diffrn_radiation_source 'fine-focus sealed tube'
_diffrn_radiation_type MoK\a
_diffrn_radiation_wavelength 0.71073
_diffrn_reflns_av_R_equivalents 0.0388
_diffrn_reflns_av_sigmaI/netI 0.0541
_diffrn_reflns_limit_h_max 15
_diffrn_reflns_limit_h_min -15
_diffrn_reflns_limit_k_max 14
_diffrn_reflns_limit_k_min -10
_diffrn_reflns_limit_l_max 19
_diffrn_reflns_limit_l_min -13
_diffrn_reflns_number 16124
_diffrn_reflns_theta_full 26.00
_diffrn_reflns_theta_max 26.00
_diffrn_reflns_theta_min 2.15
_exptl_absorpt_coefficient_mu 0.208
_exptl_absorpt_correction_T_max 0.7453
_exptl_absorpt_correction_T_min 0.6476
_exptl_absorpt_correction_type multi-scan
_exptl_absorpt_process_details SADABS
_exptl_crystal_colour Yellow
_exptl_crystal_density_diffrn 1.427
_exptl_crystal_density_method 'not measured'
_exptl_crystal_description Plate
_exptl_crystal_F_000 1064
_exptl_crystal_size_max 0.386
_exptl_crystal_size_mid 0.233
_exptl_crystal_size_min 0.21
_refine_diff_density_max 0.492
_refine_diff_density_min -0.436
_refine_diff_density_rms 0.074
_refine_ls_extinction_method none
_refine_ls_goodness_of_fit_ref 1.061
_refine_ls_hydrogen_treatment mixed
_refine_ls_matrix_type full
_refine_ls_number_parameters 321
_refine_ls_number_reflns 4689
_refine_ls_number_restraints 1
_refine_ls_restrained_S_all 1.061
_refine_ls_R_factor_all 0.0976
_refine_ls_R_factor_gt 0.0579
_refine_ls_shift/su_max 0.000
_refine_ls_shift/su_mean 0.000
_refine_ls_structure_factor_coef Fsqd
_refine_ls_weighting_details 'calc w=1/[\s^2^(Fo^2^)+(0.0545P)^2^+4.6759P] where P=(Fo^2^+2Fc^2^)/3'
_refine_ls_weighting_scheme calc
_refine_ls_wR_factor_gt 0.1358
_refine_ls_wR_factor_ref 0.1557
_reflns_number_gt 3190
_reflns_number_total 4689
_reflns_threshold_expression >2\s(I)
_cod_data_source_file cg301826s_si_002.cif
_cod_data_source_block olanzapine_trifluoroethanol
_cod_depositor_comments
;
The following automatic conversions were performed:

'_symmetry_cell_setting' value 'Monoclinic' changed to 'monoclinic'
according to /home/saulius/struct/CIF-dictionaries/cif_core.dic
dictionary named 'cif_core.dic' version 2.4.2 from 2011-04-26.

Automatic conversion script
Id: cif_fix_values 1891 2012-01-12 08:04:46Z andrius 
;
_cod_original_sg_symbol_H-M P21/c
_cod_database_code 4507589

loop_
_symmetry_equiv_pos_as_xyz
'x, y, z'
'-x, y+1/2, -z+1/2'
'-x, -y, -z'
'x, -y-1/2, z-1/2'

loop_
_atom_site_label
_atom_site_type_symbol
_atom_site_fract_x
_atom_site_fract_y
_atom_site_fract_z
_atom_site_U_iso_or_equiv
_atom_site_adp_type
_atom_site_occupancy
_atom_site_symmetry_multiplicity
_atom_site_calc_flag
_atom_site_refinement_flags
H1N H 0.793(3) 0.681(3) 0.126(2) 0.030(11) Uiso 1 1 d .
H1S1 H 0.713(3) 0.536(3) 0.197(2) 0.021(10) Uiso 1 1 d .
H1S2 H 0.128(4) 0.591(4) 0.268(2) 0.077(18) Uiso 1 1 d D
S1 S 0.92051(7) 0.63630(7) -0.00204(5) 0.0218(2) Uani 1 1 d .
N2 N 0.8952(2) 0.9751(2) 0.14842(16) 0.0181(6) Uani 1 1 d .
N4 N 1.2773(2) 1.0713(2) 0.19085(17) 0.0219(6) Uani 1 1 d .
N3 N 1.0754(2) 0.9724(2) 0.14468(17) 0.0188(6) Uani 1 1 d .
N1 N 0.8232(2) 0.7403(3) 0.12404(18) 0.0204(6) Uani 1 1 d .
C14 C 1.1826(2) 1.1408(3) 0.1722(2) 0.0215(7) Uani 1 1 d .
H14A H 1.1768 1.1617 0.1121 0.026 Uiso 1 1 calc R
H14B H 1.1892 1.2119 0.2054 0.026 Uiso 1 1 calc R
C13 C 1.0842(2) 1.0789(3) 0.1921(2) 0.0192(7) Uani 1 1 d .
H13A H 1.0872 1.0624 0.2529 0.023 Uiso 1 1 calc R
H13B H 1.0217 1.1271 0.1772 0.023 Uiso 1 1 calc R
C5 C 0.9778(2) 0.9270(3) 0.12165(19) 0.0173(7) Uani 1 1 d .
C4 C 0.7902(2) 0.9451(3) 0.11852(19) 0.0178(7) Uani 1 1 d .
C6 C 1.0428(3) 0.8096(3) -0.00197(19) 0.0202(7) Uani 1 1 d .
H6 H 1.0956 0.8619 -0.0158 0.024 Uiso 1 1 calc R
C9 C 0.6447(3) 0.8137(3) 0.0937(2) 0.0255(8) Uani 1 1 d .
H9 H 0.6193 0.7377 0.0896 0.031 Uiso 1 1 calc R
C16 C 1.1694(2) 0.9006(3) 0.1604(2) 0.0213(7) Uani 1 1 d .
H16A H 1.1620 0.8314 0.1252 0.026 Uiso 1 1 calc R
H16B H 1.1767 0.8768 0.2199 0.026 Uiso 1 1 calc R
C12 C 0.7189(3) 1.0343(3) 0.1049(2) 0.0226(7) Uani 1 1 d .
H12 H 0.7438 1.1105 0.1083 0.027 Uiso 1 1 calc R
C2 C 0.9047(2) 0.7421(3) 0.07073(19) 0.0174(7) Uani 1 1 d .
C1 C 0.9755(2) 0.8286(3) 0.06494(19) 0.0172(7) Uani 1 1 d .
C15 C 1.2666(3) 0.9664(3) 0.1401(2) 0.0235(8) Uani 1 1 d .
H15A H 1.3301 0.9184 0.1518 0.028 Uiso 1 1 calc R
H15B H 1.2610 0.9863 0.0798 0.028 Uiso 1 1 calc R
C3 C 0.7527(2) 0.8338(3) 0.11153(19) 0.0183(7) Uani 1 1 d .
C17 C 1.3721(3) 1.1345(3) 0.1722(2) 0.0335(9) Uani 1 1 d .
H17A H 1.3688 1.1513 0.1121 0.050 Uiso 1 1 calc R
H17B H 1.4348 1.0885 0.1882 0.050 Uiso 1 1 calc R
H17C H 1.3758 1.2059 0.2040 0.050 Uiso 1 1 calc R
C8 C 1.0762(3) 0.6606(3) -0.1155(2) 0.0291(8) Uani 1 1 d .
H8A H 1.1261 0.7162 -0.1349 0.044 Uiso 1 1 calc R
H8B H 1.0229 0.6426 -0.1613 0.044 Uiso 1 1 calc R
H8C H 1.1141 0.5911 -0.0974 0.044 Uiso 1 1 calc R
C11 C 0.6125(3) 1.0138(3) 0.0866(2) 0.0265(8) Uani 1 1 d .
H11 H 0.5650 1.0758 0.0769 0.032 Uiso 1 1 calc R
C7 C 1.0234(2) 0.7094(3) -0.0434(2) 0.0208(7) Uani 1 1 d .
C10 C 0.5748(3) 0.9032(3) 0.0822(2) 0.0276(8) Uani 1 1 d .
H10 H 0.5014 0.8891 0.0713 0.033 Uiso 1 1 calc R
O1S O 0.70845(17) 0.5252(2) 0.14475(16) 0.0231(5) Uani 1 1 d .
O2S O 0.1463(2) 0.6329(2) 0.22737(17) 0.0351(6) Uani 1 1 d D
F3S F 0.4979(2) 0.3379(2) 0.07708(17) 0.0580(8) Uani 1 1 d .
F1S F 0.6632(2) 0.3151(2) 0.06675(19) 0.0610(8) Uani 1 1 d .
F100 F 0.3070(2) 0.5154(3) 0.07796(16) 0.0643(8) Uani 1 1 d .
F2S F 0.6039(3) 0.3224(2) 0.18774(17) 0.0754(10) Uani 1 1 d .
C1S C 0.5929(3) 0.3680(4) 0.1119(3) 0.0398(10) Uani 1 1 d .
C2S C 0.6066(3) 0.4936(3) 0.1129(2) 0.0282(8) Uani 1 1 d .
H2S1 H 0.5930 0.5233 0.0551 0.034 Uiso 1 1 calc R
H2S2 H 0.5543 0.5281 0.1477 0.034 Uiso 1 1 calc R
F99 F 0.3426(2) 0.5204(4) 0.20954(18) 0.1023(15) Uani 1 1 d .
F98 F 0.3257(2) 0.6744(3) 0.1425(2) 0.0854(11) Uani 1 1 d .
C4S C 0.1710(3) 0.5709(4) 0.1584(2) 0.0361(9) Uani 1 1 d .
H4S1 H 0.1328 0.6032 0.1074 0.043 Uiso 1 1 calc R
H4S2 H 0.1470 0.4914 0.1643 0.043 Uiso 1 1 calc R
C3S C 0.2870(3) 0.5713(4) 0.1481(2) 0.0428(11) Uani 1 1 d .

loop_
_atom_site_aniso_label
_atom_site_aniso_U_11
_atom_site_aniso_U_22
_atom_site_aniso_U_33
_atom_site_aniso_U_23
_atom_site_aniso_U_13
_atom_site_aniso_U_12
S1 0.0241(4) 0.0206(4) 0.0212(4) -0.0018(4) 0.0045(3) -0.0011(3)
N2 0.0179(14) 0.0212(14) 0.0153(14) -0.0001(11) 0.0022(11) -0.0012(11)
N4 0.0150(14) 0.0312(16) 0.0197(15) 0.0001(12) 0.0030(11) -0.0059(12)
N3 0.0149(13) 0.0191(14) 0.0226(15) -0.0043(12) 0.0022(11) 0.0006(11)
N1 0.0187(14) 0.0210(16) 0.0221(16) 0.0022(12) 0.0052(12) -0.0021(13)
C14 0.0257(18) 0.0231(17) 0.0160(16) -0.0004(14) 0.0032(13) -0.0034(14)
C13 0.0170(16) 0.0221(17) 0.0181(17) -0.0038(14) -0.0003(13) -0.0007(13)
C5 0.0177(16) 0.0216(17) 0.0128(15) 0.0010(13) 0.0019(12) 0.0023(13)
C4 0.0192(16) 0.0241(17) 0.0105(16) -0.0009(13) 0.0032(12) 0.0003(13)
C6 0.0205(16) 0.0242(18) 0.0158(16) 0.0028(14) 0.0018(13) 0.0057(14)
C9 0.0225(18) 0.033(2) 0.0213(18) -0.0022(15) 0.0017(14) -0.0054(15)
C16 0.0182(16) 0.0238(18) 0.0216(17) 0.0018(14) 0.0005(13) 0.0030(14)
C12 0.0233(18) 0.0269(19) 0.0180(17) -0.0003(15) 0.0033(13) 0.0028(14)
C2 0.0190(16) 0.0178(16) 0.0149(16) 0.0015(13) -0.0007(13) 0.0018(13)
C1 0.0149(15) 0.0206(17) 0.0159(16) 0.0031(13) 0.0009(12) 0.0004(13)
C15 0.0204(17) 0.0306(19) 0.0195(17) -0.0049(15) 0.0026(13) -0.0003(15)
C3 0.0181(16) 0.0255(18) 0.0117(15) -0.0010(13) 0.0030(12) 0.0020(13)
C17 0.0261(19) 0.042(2) 0.033(2) 0.0032(19) 0.0086(16) -0.0100(17)
C8 0.032(2) 0.029(2) 0.028(2) -0.0051(16) 0.0107(16) 0.0021(16)
C11 0.0206(17) 0.034(2) 0.0250(19) -0.0002(16) 0.0040(14) 0.0060(15)
C7 0.0204(17) 0.0237(18) 0.0188(17) 0.0018(14) 0.0046(13) 0.0018(14)
C10 0.0152(17) 0.041(2) 0.0263(19) -0.0044(17) 0.0008(14) 0.0003(15)
O1S 0.0232(12) 0.0276(13) 0.0185(13) -0.0022(11) 0.0015(10) -0.0057(10)
O2S 0.0371(15) 0.0336(15) 0.0358(16) 0.0060(13) 0.0107(12) 0.0011(12)
F3S 0.0489(15) 0.0551(16) 0.0661(17) 0.0035(14) -0.0185(13) -0.0310(13)
F1S 0.0651(18) 0.0332(14) 0.082(2) -0.0135(14) -0.0080(15) 0.0055(13)
F100 0.0774(19) 0.078(2) 0.0418(15) -0.0089(14) 0.0317(14) 0.0051(16)
F2S 0.104(2) 0.0632(19) 0.0536(17) 0.0298(15) -0.0251(16) -0.0430(17)
C1S 0.046(2) 0.034(2) 0.037(2) 0.006(2) -0.0115(19) -0.013(2)
C2S 0.0260(18) 0.029(2) 0.029(2) 0.0008(16) -0.0012(15) -0.0020(15)
F99 0.067(2) 0.198(4) 0.0427(17) 0.019(2) 0.0134(15) 0.075(2)
F98 0.0615(19) 0.083(2) 0.118(3) -0.031(2) 0.0473(19) -0.0339(17)
C4S 0.038(2) 0.047(2) 0.023(2) -0.0016(18) 0.0029(16) -0.0055(19)
C3S 0.048(3) 0.059(3) 0.022(2) -0.003(2) 0.0080(18) 0.008(2)

loop_
_atom_type_symbol
_atom_type_description
_atom_type_scat_dispersion_real
_atom_type_scat_dispersion_imag
_atom_type_scat_source
C C 0.0033 0.0016 'International Tables Vol C Tables 4.2.6.8 and 6.1.1.4'
H H 0.0000 0.0000 'International Tables Vol C Tables 4.2.6.8 and 6.1.1.4'
N N 0.0061 0.0033 'International Tables Vol C Tables 4.2.6.8 and 6.1.1.4'
O O 0.0106 0.0060 'International Tables Vol C Tables 4.2.6.8 and 6.1.1.4'
F F 0.0171 0.0103 'International Tables Vol C Tables 4.2.6.8 and 6.1.1.4'
S S 0.1246 0.1234 'International Tables Vol C Tables 4.2.6.8 and 6.1.1.4'

loop_
_geom_angle_atom_site_label_1
_geom_angle_atom_site_label_2
_geom_angle_atom_site_label_3
_geom_angle
C2 S1 C7 92.00(15)
C5 N2 C4 122.9(3)
C14 N4 C17 110.6(3)
C14 N4 C15 108.5(2)
C17 N4 C15 110.5(3)
C5 N3 C13 120.0(3)
C5 N3 C16 121.8(3)
C13 N3 C16 112.1(2)
C2 N1 C3 113.2(3)
C2 N1 H1N 115(3)
C3 N1 H1N 112(3)
N4 C14 C13 111.8(3)
N4 C14 H14A 109.3
C13 C14 H14A 109.3
N4 C14 H14B 109.3
C13 C14 H14B 109.3
H14A C14 H14B 107.9
N3 C13 C14 109.4(3)
N3 C13 H13A 109.8
C14 C13 H13A 109.8
N3 C13 H13B 109.8
C14 C13 H13B 109.8
H13A C13 H13B 108.2
N2 C5 N3 118.7(3)
N2 C5 C1 124.9(3)
N3 C5 C1 116.3(3)
C12 C4 C3 118.7(3)
C12 C4 N2 116.5(3)
C3 C4 N2 124.3(3)
C7 C6 C1 113.5(3)
C7 C6 H6 123.2
C1 C6 H6 123.2
C10 C9 C3 120.6(3)
C10 C9 H9 119.7
C3 C9 H9 119.7
N3 C16 C15 109.7(3)
N3 C16 H16A 109.7
C15 C16 H16A 109.7
N3 C16 H16B 109.7
C15 C16 H16B 109.7
H16A C16 H16B 108.2
C11 C12 C4 121.1(3)
C11 C12 H12 119.5
C4 C12 H12 119.5
C1 C2 N1 125.4(3)
C1 C2 S1 112.0(2)
N1 C2 S1 122.4(2)
C2 C1 C6 111.8(3)
C2 C1 C5 121.5(3)
C6 C1 C5 126.7(3)
N4 C15 C16 110.3(3)
N4 C15 H15A 109.6
C16 C15 H15A 109.6
N4 C15 H15B 109.6
C16 C15 H15B 109.6
H15A C15 H15B 108.1
C4 C3 C9 119.9(3)
C4 C3 N1 120.4(3)
C9 C3 N1 119.7(3)
N4 C17 H17A 109.5
N4 C17 H17B 109.5
H17A C17 H17B 109.5
N4 C17 H17C 109.5
H17A C17 H17C 109.5
H17B C17 H17C 109.5
C7 C8 H8A 109.5
C7 C8 H8B 109.5
H8A C8 H8B 109.5
C7 C8 H8C 109.5
H8A C8 H8C 109.5
H8B C8 H8C 109.5
C12 C11 C10 120.2(3)
C12 C11 H11 119.9
C10 C11 H11 119.9
C6 C7 C8 129.1(3)
C6 C7 S1 110.6(2)
C8 C7 S1 120.2(3)
C9 C10 C11 119.5(3)
C9 C10 H10 120.3
C11 C10 H10 120.3
C2S O1S H1S1 113(2)
C4S O2S H1S2 113(4)
F2S C1S F3S 107.3(3)
F2S C1S F1S 106.3(4)
F3S C1S F1S 105.8(3)
F2S C1S C2S 112.9(3)
F3S C1S C2S 111.6(3)
F1S C1S C2S 112.4(3)
O1S C2S C1S 111.8(3)
O1S C2S H2S1 109.3
C1S C2S H2S1 109.3
O1S C2S H2S2 109.3
C1S C2S H2S2 109.3
H2S1 C2S H2S2 107.9
O2S C4S C3S 112.2(3)
O2S C4S H4S1 109.2
C3S C4S H4S1 109.2
O2S C4S H4S2 109.2
C3S C4S H4S2 109.2
H4S1 C4S H4S2 107.9
F99 C3S F98 106.9(4)
F99 C3S F100 106.0(4)
F98 C3S F100 107.2(4)
F99 C3S C4S 113.1(4)
F98 C3S C4S 112.9(4)
F100 C3S C4S 110.3(4)

loop_
_geom_bond_atom_site_label_1
_geom_bond_atom_site_label_2
_geom_bond_distance
S1 C2 1.727(3)
S1 C7 1.742(3)
N2 C5 1.298(4)
N2 C4 1.426(4)
N4 C14 1.465(4)
N4 C17 1.467(4)
N4 C15 1.476(4)
N3 C5 1.374(4)
N3 C13 1.463(4)
N3 C16 1.468(4)
N1 C2 1.396(4)
N1 C3 1.422(4)
N1 H1N 0.80(4)
C14 C13 1.505(4)
C14 H14A 0.9900
C14 H14B 0.9900
C13 H13A 0.9900
C13 H13B 0.9900
C5 C1 1.469(4)
C4 C12 1.391(5)
C4 C3 1.394(5)
C6 C7 1.364(5)
C6 C1 1.444(4)
C6 H6 0.9500
C9 C10 1.381(5)
C9 C3 1.399(4)
C9 H9 0.9500
C16 C15 1.517(5)
C16 H16A 0.9900
C16 H16B 0.9900
C12 C11 1.383(5)
C12 H12 0.9500
C2 C1 1.367(4)
C15 H15A 0.9900
C15 H15B 0.9900
C17 H17A 0.9800
C17 H17B 0.9800
C17 H17C 0.9800
C8 C7 1.497(4)
C8 H8A 0.9800
C8 H8B 0.9800
C8 H8C 0.9800
C11 C10 1.386(5)
C11 H11 0.9500
C10 H10 0.9500
O1S C2S 1.403(4)
O1S H1S1 0.84(4)
O2S C4S 1.381(5)
O2S H1S2 0.857(10)
F3S C1S 1.336(4)
F1S C1S 1.348(5)
F100 C3S 1.343(5)
F2S C1S 1.324(5)
C1S C2S 1.486(5)
C2S H2S1 0.9900
C2S H2S2 0.9900
F99 C3S 1.308(5)
F98 C3S 1.314(5)
C4S C3S 1.499(6)
C4S H4S1 0.9900
C4S H4S2 0.9900

loop_
_geom_torsion_atom_site_label_1
_geom_torsion_atom_site_label_2
_geom_torsion_atom_site_label_3
_geom_torsion_atom_site_label_4
_geom_torsion
C17 N4 C14 C13 -179.0(3)
C15 N4 C14 C13 59.6(3)
C5 N3 C13 C14 -151.0(3)
C16 N3 C13 C14 55.8(3)
N4 C14 C13 N3 -57.7(3)
C4 N2 C5 N3 170.6(3)
C4 N2 C5 C1 -6.9(5)
C13 N3 C5 N2 -5.4(4)
C16 N3 C5 N2 145.1(3)
C13 N3 C5 C1 172.2(3)
C16 N3 C5 C1 -37.2(4)
C5 N2 C4 C12 -139.3(3)
C5 N2 C4 C3 48.3(4)
C5 N3 C16 C15 150.8(3)
C13 N3 C16 C15 -56.6(3)
C3 C4 C12 C11 1.4(5)
N2 C4 C12 C11 -171.5(3)
C3 N1 C2 C1 57.7(4)
C3 N1 C2 S1 -117.4(3)
C7 S1 C2 C1 -0.9(3)
C7 S1 C2 N1 174.8(3)
N1 C2 C1 C6 -174.1(3)
S1 C2 C1 C6 1.5(3)
N1 C2 C1 C5 5.5(5)
S1 C2 C1 C5 -179.0(2)
C7 C6 C1 C2 -1.4(4)
C7 C6 C1 C5 179.0(3)
N2 C5 C1 C2 -37.5(5)
N3 C5 C1 C2 145.0(3)
N2 C5 C1 C6 141.9(3)
N3 C5 C1 C6 -35.5(4)
C14 N4 C15 C16 -59.3(3)
C17 N4 C15 C16 179.2(3)
N3 C16 C15 N4 58.1(3)
C12 C4 C3 C9 -2.0(5)
N2 C4 C3 C9 170.3(3)
C12 C4 C3 N1 179.3(3)
N2 C4 C3 N1 -8.5(5)
C10 C9 C3 C4 0.6(5)
C10 C9 C3 N1 179.4(3)
C2 N1 C3 C4 -57.1(4)
C2 N1 C3 C9 124.2(3)
C4 C12 C11 C10 0.6(5)
C1 C6 C7 C8 179.9(3)
C1 C6 C7 S1 0.7(4)
C2 S1 C7 C6 0.1(3)
C2 S1 C7 C8 -179.2(3)
C3 C9 C10 C11 1.3(5)
C12 C11 C10 C9 -1.9(5)
F2S C1S C2S O1S 62.6(5)
F3S C1S C2S O1S -176.4(3)
F1S C1S C2S O1S -57.7(4)
O2S C4S C3S F99 64.7(5)
O2S C4S C3S F98 -56.8(5)
O2S C4S C3S F100 -176.7(3)

loop_
_cod_related_entry_id
_cod_related_entry_database
_cod_related_entry_code
1 ChemSpider 30652529
